data_7151107
loop_
_publ_author_name
'Andrei, Mioara'
'Bj\/ornstad, Vidar'
'Langli, Geir'
'R\/omming, Christian'
'Klaveness, Jo'
'Task\'en, Kjetil'
'Undheim, Kjell'

_publ_section_title
;
 Stereoselective preparation of (RP)-8-hetaryladenosine-3',5'-cyclic
 phosphorothioic acids.
;
_journal_issue 13
_journal_name_full 'Organic &amp; biomolecular chemistry'
_journal_page_first 2070
_journal_page_last 2080
_journal_paper_doi 10.1039/b702403g
_journal_volume 5
_journal_year 2007
_chemical_formula_sum 'C27 H35 N6 O6 P Si'
_chemical_formula_weight 598.67
_chemical_name_common
;
(Sp)-8-(2-Furyrl)adenosine-2'-O-(tert-butylmethylsilyl)-3',5'-
cyclic N-benzylphosphoramidate
;
_chemical_name_systematic
;
(Sp)-8-(2-Furyrl)adenosine-2'-O-(tert-butylmethylsilyl)-3',5'-cyclic N-
benzylphosphoramidate
;
_space_group_IT_number 19
_symmetry_cell_setting orthorhombic
_symmetry_space_group_name_Hall 'P 2ac 2ab'
_symmetry_space_group_name_H-M 'P 21 21 21'
_atom_sites_solution_hydrogens geom
_atom_sites_solution_primary direct
_atom_sites_solution_secondary difmap
_audit_creation_method SHELXL-97
_cell_angle_alpha 90.00
_cell_angle_beta 90.00
_cell_angle_gamma 90.00
_cell_formula_units_Z 4
_cell_length_a 10.8533(5)
_cell_length_b 13.3879(6)
_cell_length_c 20.9242(9)
_cell_measurement_temperature 120(2)
_cell_volume 3040.3(2)
_computing_structure_refinement 'SHELXL-97 (Sheldrick, 1997)'
_computing_structure_solution 'SHELXS-97 (Sheldrick, 1990)'
_diffrn_ambient_temperature 120(2)
_diffrn_measured_fraction_theta_full 0.990
_diffrn_measured_fraction_theta_max 0.990
_diffrn_radiation_monochromator graphite
_diffrn_radiation_source 'fine-focus sealed tube'
_diffrn_radiation_type MoK\a
_diffrn_radiation_wavelength 0.71073
_diffrn_reflns_av_R_equivalents 0.0333
_diffrn_reflns_av_sigmaI/netI 0.0296
_diffrn_reflns_limit_h_max 18
_diffrn_reflns_limit_h_min -17
_diffrn_reflns_limit_k_max 21
_diffrn_reflns_limit_k_min -22
_diffrn_reflns_limit_l_max 34
_diffrn_reflns_limit_l_min -34
_diffrn_reflns_number 57613
_diffrn_reflns_theta_full 36.32
_diffrn_reflns_theta_max 36.32
_diffrn_reflns_theta_min 1.81
_exptl_absorpt_coefficient_mu 0.180
_exptl_absorpt_correction_type SADABS
_exptl_crystal_density_diffrn 1.308
_exptl_crystal_density_method 'not measured'
_exptl_crystal_F_000 1264
_exptl_crystal_size_max 0.5
_exptl_crystal_size_mid 0.3
_exptl_crystal_size_min 0.25
_refine_diff_density_max 0.338
_refine_diff_density_min -0.253
_refine_diff_density_rms 0.042
_refine_ls_abs_structure_details 'Flack H D (1983), Acta Cryst. A39, 876-881'
_refine_ls_abs_structure_Flack 0.02(4)
_refine_ls_extinction_method none
_refine_ls_goodness_of_fit_ref 1.027
_refine_ls_hydrogen_treatment refall
_refine_ls_matrix_type full
_refine_ls_number_parameters 510
_refine_ls_number_reflns 14434
_refine_ls_number_restraints 0
_refine_ls_restrained_S_all 1.027
_refine_ls_R_factor_all 0.0416
_refine_ls_R_factor_gt 0.0320
_refine_ls_shift/su_max 0.024
_refine_ls_shift/su_mean 0.001
_refine_ls_structure_factor_coef Fsqd
_refine_ls_weighting_details 'calc w=1/[\s^2^(Fo^2^)+(0.0512P)^2^+0.0869P] where P=(Fo^2^+2Fc^2^)/3'
_refine_ls_weighting_scheme calc
_refine_ls_wR_factor_gt 0.0802
_refine_ls_wR_factor_ref 0.0857
_reflns_number_gt 12632
_reflns_number_total 14434
_reflns_threshold_expression >2sigma(I)
_cod_data_source_file b702403g.txt
_cod_data_source_block 8a
_cod_depositor_comments
;
The following automatic conversions were performed:
'_symmetry_cell_setting' value 'Orthorhombic' changed to 'orthorhombic'
according to '/home/saulius/struct/CIF-dictionaries/cif_core.dic'
dictionary named 'cif_core.dic' version 2.4.1 from 2010-06-29.

Automatic conversion script
Id: cif_fix_enum 1527 2010-12-29 10:47:43Z saulius 
;
_cod_original_sg_symbol_H-M P2(1)2(1)2(1)
_cod_database_code 7151107

loop_
_symmetry_equiv_pos_as_xyz
'x, y, z'
'-x+1/2, -y, z+1/2'
'-x, y+1/2, -z+1/2'
'x+1/2, -y+1/2, -z'

loop_
_atom_site_label
_atom_site_type_symbol
_atom_site_fract_x
_atom_site_fract_y
_atom_site_fract_z
_atom_site_U_iso_or_equiv
_atom_site_adp_type
_atom_site_occupancy
_atom_site_symmetry_multiplicity
_atom_site_calc_flag
_atom_site_refinement_flags
_atom_site_disorder_assembly
_atom_site_disorder_group
Si1 Si 0.30692(2) 0.109087(17) 0.183038(11) 0.02075(5) Uani 1 1 d . . .
P1 P 0.13027(2) 0.451660(17) 0.190727(10) 0.02256(4) Uani 1 1 d . . .
O1 O 0.06590(8) -0.01569(5) -0.01547(3) 0.02941(15) Uani 1 1 d . . .
O2 O 0.03103(6) 0.27346(5) 0.02713(3) 0.02346(12) Uani 1 1 d . . .
O3 O 0.20459(6) 0.15124(5) 0.13009(3) 0.02233(11) Uani 1 1 d . . .
O4 O 0.19509(7) 0.35102(5) 0.16694(3) 0.02352(12) Uani 1 1 d . . .
O5 O -0.00398(7) 0.44774(6) 0.15978(3) 0.02855(14) Uani 1 1 d . . .
O6 O 0.19874(8) 0.54332(5) 0.17503(3) 0.02984(14) Uani 1 1 d . . .
N1 N 0.31876(8) 0.39386(6) -0.15422(4) 0.02556(14) Uani 1 1 d . . .
N2 N 0.11099(9) 0.43430(7) 0.26610(4) 0.02874(16) Uani 1 1 d . . .
H2A H 0.1223(16) 0.4861(13) 0.2919(8) 0.042(4) Uiso 1 1 d . . .
N3 N 0.27643(8) 0.34878(6) -0.04444(4) 0.02456(14) Uani 1 1 d . . .
N6 N 0.26416(10) 0.29352(7) -0.24104(4) 0.02967(17) Uani 1 1 d . . .
H6A H 0.2263(16) 0.2422(13) -0.2556(7) 0.039(4) Uiso 1 1 d . . .
H6B H 0.2822(17) 0.3453(14) -0.2661(8) 0.046(4) Uiso 1 1 d . . .
N7 N 0.16138(7) 0.14923(6) -0.14225(3) 0.02183(13) Uani 1 1 d . . .
N9 N 0.17003(7) 0.18815(5) -0.03675(3) 0.02014(12) Uani 1 1 d . . .
C1 C 0.05351(9) 0.03474(6) -0.07207(4) 0.02233(14) Uani 1 1 d . . .
C2 C 0.31969(9) 0.40808(7) -0.09046(4) 0.02636(16) Uani 1 1 d . . .
H2B H 0.3587(13) 0.4687(10) -0.0759(7) 0.025(3) Uiso 1 1 d . . .
C3 C -0.03522(11) -0.00800(8) -0.10858(5) 0.0337(2) Uani 1 1 d . . .
H3 H -0.0618(15) 0.0123(13) -0.1513(8) 0.040(4) Uiso 1 1 d . . .
C4 C 0.22740(8) 0.26501(6) -0.06922(4) 0.02051(13) Uani 1 1 d . . .
C5 C 0.22152(8) 0.23951(6) -0.13343(4) 0.02071(14) Uani 1 1 d . . .
C6 C 0.26849(8) 0.30906(6) -0.17754(4) 0.02259(14) Uani 1 1 d . . .
C7 C -0.08117(12) -0.09066(9) -0.07254(6) 0.0389(2) Uani 1 1 d . . .
H7 H -0.151(2) -0.1447(18) -0.0810(11) 0.076(7) Uiso 1 1 d . . .
C8 C 0.12913(8) 0.12205(6) -0.08413(4) 0.01973(13) Uani 1 1 d . . .
C9 C -0.01876(12) -0.09205(8) -0.01775(5) 0.0344(2) Uani 1 1 d . . .
H9 H -0.0168(18) -0.1349(14) 0.0209(9) 0.050(5) Uiso 1 1 d . . .
C10 C 0.12327(8) 0.19599(6) 0.02780(4) 0.01977(13) Uani 1 1 d . . .
H10 H 0.0865(11) 0.1355(9) 0.0385(6) 0.016(3) Uiso 1 1 d . . .
C11 C 0.21968(7) 0.22241(6) 0.08097(4) 0.01847(13) Uani 1 1 d . . .
H11 H 0.3031(13) 0.2254(10) 0.0648(6) 0.022(3) Uiso 1 1 d . . .
C12 C 0.17241(8) 0.32534(6) 0.10146(4) 0.01870(13) Uani 1 1 d . . .
H12 H 0.2043(12) 0.3734(9) 0.0747(6) 0.020(3) Uiso 1 1 d . . .
C13 C 0.03486(8) 0.31584(6) 0.08922(4) 0.02058(13) Uani 1 1 d . . .
H13 H -0.0043(13) 0.2707(11) 0.1209(7) 0.028(3) Uiso 1 1 d . . .
C14 C -0.02537(9) 0.41689(7) 0.09445(4) 0.02465(15) Uani 1 1 d . . .
H14A H 0.0085(12) 0.4629(10) 0.0645(7) 0.025(3) Uiso 1 1 d . . .
H14B H -0.1054(15) 0.4163(11) 0.0855(7) 0.030(3) Uiso 1 1 d . . .
C15 C 0.41978(12) 0.20715(10) 0.20543(8) 0.0416(3) Uani 1 1 d . . .
H15C H 0.373(2) 0.2624(17) 0.2289(10) 0.066(6) Uiso 1 1 d . . .
H15B H 0.482(2) 0.1830(16) 0.2361(11) 0.068(6) Uiso 1 1 d . . .
H15A H 0.462(2) 0.2208(17) 0.1725(11) 0.067(6) Uiso 1 1 d . . .
C16 C 0.21269(12) 0.07122(9) 0.25294(5) 0.0359(2) Uani 1 1 d . . .
H16C H 0.1802(19) 0.1296(16) 0.2750(9) 0.056(5) Uiso 1 1 d . . .
H16B H 0.259(2) 0.0348(17) 0.2844(11) 0.078(7) Uiso 1 1 d . . .
H16A H 0.136(2) 0.0237(19) 0.2406(12) 0.083(7) Uiso 1 1 d . . .
C17 C 0.38871(10) -0.00220(8) 0.14665(5) 0.02913(18) Uani 1 1 d . . .
C18 C 0.45965(17) 0.02836(12) 0.08635(7) 0.0525(4) Uani 1 1 d . . .
H18C H 0.404(2) 0.0441(17) 0.0485(11) 0.070(6) Uiso 1 1 d . . .
H18B H 0.5021(19) -0.0300(15) 0.0676(10) 0.062(6) Uiso 1 1 d . . .
H18A H 0.515(2) 0.0862(19) 0.0917(12) 0.078(7) Uiso 1 1 d . . .
C19 C 0.29441(14) -0.08300(9) 0.12905(8) 0.0440(3) Uani 1 1 d . . .
H19C H 0.2322(18) -0.0599(14) 0.1016(9) 0.048(5) Uiso 1 1 d . . .
H19B H 0.248(2) -0.1066(16) 0.1669(10) 0.064(6) Uiso 1 1 d . . .
H19A H 0.333(2) -0.1406(18) 0.1083(11) 0.074(7) Uiso 1 1 d . . .
C20 C 0.47931(13) -0.04673(12) 0.19542(7) 0.0459(3) Uani 1 1 d . . .
H20C H 0.436(2) -0.0689(15) 0.2358(10) 0.059(5) Uiso 1 1 d . . .
H20B H 0.518(2) -0.1042(16) 0.1809(10) 0.061(6) Uiso 1 1 d . . .
H20A H 0.548(2) -0.0006(16) 0.2050(10) 0.066(6) Uiso 1 1 d . . .
C21 C 0.03894(12) 0.35165(10) 0.29205(6) 0.0378(2) Uani 1 1 d . . .
H21B H -0.0434(19) 0.3735(14) 0.3043(9) 0.051(5) Uiso 1 1 d . . .
H21A H 0.0255(18) 0.2964(14) 0.2581(9) 0.052(5) Uiso 1 1 d . . .
C22 C 0.09748(12) 0.30099(8) 0.34857(5) 0.0322(2) Uani 1 1 d . . .
C23 C 0.21759(13) 0.32062(11) 0.36756(7) 0.0440(3) Uani 1 1 d . . .
H23 H 0.266(2) 0.3734(17) 0.3408(10) 0.067(6) Uiso 1 1 d . . .
C24 C 0.2697(2) 0.27024(17) 0.41922(10) 0.0694(5) Uani 1 1 d . . .
H24 H 0.360(3) 0.276(2) 0.4311(14) 0.108(9) Uiso 1 1 d . . .
C25 C 0.2027(3) 0.19949(14) 0.45200(9) 0.0741(6) Uani 1 1 d . . .
H25 H 0.239(3) 0.155(2) 0.4856(14) 0.115(10) Uiso 1 1 d . . .
C26 C 0.0833(3) 0.17957(10) 0.43398(8) 0.0691(7) Uani 1 1 d . . .
H26 H 0.033(2) 0.1359(18) 0.4549(11) 0.075(7) Uiso 1 1 d . . .
C27 C 0.02921(18) 0.22990(9) 0.38178(6) 0.0492(4) Uani 1 1 d . . .
H27 H -0.051(2) 0.2141(17) 0.3690(10) 0.068(6) Uiso 1 1 d . . .

loop_
_atom_site_aniso_label
_atom_site_aniso_U_11
_atom_site_aniso_U_22
_atom_site_aniso_U_33
_atom_site_aniso_U_23
_atom_site_aniso_U_13
_atom_site_aniso_U_12
Si1 0.02284(10) 0.02059(10) 0.01881(9) 0.00349(8) 0.00000(8) -0.00010(8)
P1 0.02744(10) 0.02189(9) 0.01836(8) -0.00402(7) 0.00131(8) 0.00001(7)
O1 0.0449(4) 0.0203(3) 0.0230(3) 0.0033(2) -0.0033(3) -0.0048(3)
O2 0.0235(3) 0.0256(3) 0.0213(3) -0.0052(2) -0.0048(2) 0.0037(2)
O3 0.0250(3) 0.0207(3) 0.0213(2) 0.0054(2) -0.0023(2) -0.0015(2)
O4 0.0270(3) 0.0248(3) 0.0187(2) -0.0054(2) -0.0037(2) 0.0027(2)
O5 0.0281(3) 0.0322(3) 0.0254(3) -0.0083(3) -0.0002(2) 0.0079(3)
O6 0.0406(4) 0.0254(3) 0.0235(3) -0.0036(2) 0.0052(3) -0.0039(3)
N1 0.0308(4) 0.0229(3) 0.0230(3) 0.0033(3) -0.0008(3) -0.0045(3)
N2 0.0378(4) 0.0293(4) 0.0191(3) -0.0045(3) 0.0033(3) -0.0074(3)
N3 0.0310(4) 0.0217(3) 0.0210(3) 0.0005(3) -0.0018(3) -0.0050(3)
N6 0.0438(5) 0.0260(4) 0.0192(3) 0.0011(3) 0.0024(3) -0.0052(3)
N7 0.0278(3) 0.0196(3) 0.0182(3) -0.0001(2) -0.0009(2) -0.0004(2)
N9 0.0260(3) 0.0182(3) 0.0163(2) -0.0006(2) 0.0002(2) -0.0019(2)
C1 0.0278(4) 0.0192(3) 0.0200(3) -0.0001(3) -0.0007(3) -0.0017(3)
C2 0.0332(4) 0.0218(4) 0.0241(3) 0.0021(3) -0.0034(3) -0.0057(3)
C3 0.0373(5) 0.0332(5) 0.0306(4) 0.0028(4) -0.0077(4) -0.0126(4)
C4 0.0244(4) 0.0183(3) 0.0188(3) 0.0013(3) -0.0009(3) -0.0012(3)
C5 0.0247(4) 0.0195(3) 0.0180(3) 0.0008(3) -0.0008(3) -0.0003(3)
C6 0.0261(4) 0.0221(3) 0.0196(3) 0.0026(3) 0.0006(3) 0.0004(3)
C7 0.0435(6) 0.0323(5) 0.0408(5) -0.0006(4) 0.0008(5) -0.0166(4)
C8 0.0240(3) 0.0169(3) 0.0183(3) -0.0002(2) -0.0014(3) 0.0000(2)
C9 0.0486(6) 0.0216(4) 0.0329(5) 0.0009(3) 0.0056(4) -0.0085(4)
C10 0.0234(3) 0.0186(3) 0.0173(3) -0.0014(2) 0.0002(3) -0.0007(3)
C11 0.0211(3) 0.0174(3) 0.0169(3) 0.0010(2) -0.0007(2) 0.0000(2)
C12 0.0211(3) 0.0186(3) 0.0164(3) -0.0010(2) -0.0010(2) 0.0001(2)
C13 0.0204(3) 0.0209(3) 0.0204(3) -0.0027(3) -0.0011(3) 0.0012(3)
C14 0.0247(4) 0.0245(4) 0.0247(4) -0.0031(3) -0.0022(3) 0.0051(3)
C15 0.0325(5) 0.0353(5) 0.0570(7) 0.0023(5) -0.0151(5) -0.0060(4)
C16 0.0473(6) 0.0355(5) 0.0251(4) 0.0063(4) 0.0123(4) 0.0054(4)
C17 0.0318(4) 0.0288(4) 0.0268(4) 0.0062(3) 0.0070(3) 0.0084(3)
C18 0.0654(9) 0.0495(8) 0.0426(6) 0.0131(6) 0.0307(7) 0.0191(7)
C19 0.0512(7) 0.0271(5) 0.0537(7) -0.0081(5) 0.0003(6) 0.0057(5)
C20 0.0420(6) 0.0488(7) 0.0469(6) 0.0093(6) 0.0009(5) 0.0218(6)
C21 0.0394(6) 0.0460(6) 0.0281(4) 0.0023(4) 0.0018(4) -0.0172(5)
C22 0.0483(6) 0.0237(4) 0.0247(4) -0.0045(3) 0.0092(4) -0.0043(4)
C23 0.0424(6) 0.0471(7) 0.0425(6) 0.0102(5) 0.0048(5) 0.0084(5)
C24 0.0657(11) 0.0798(12) 0.0627(10) 0.0248(9) -0.0005(8) 0.0301(10)
C25 0.1158(18) 0.0511(9) 0.0555(9) 0.0212(8) 0.0101(11) 0.0327(11)
C26 0.140(2) 0.0208(5) 0.0467(8) 0.0036(5) 0.0328(10) -0.0016(8)
C27 0.0858(11) 0.0280(5) 0.0338(5) -0.0079(4) 0.0181(6) -0.0219(6)

loop_
_atom_type_symbol
_atom_type_description
_atom_type_scat_dispersion_real
_atom_type_scat_dispersion_imag
_atom_type_scat_source
C C 0.0033 0.0016 'International Tables Vol C Tables 4.2.6.8 and 6.1.1.4'
H H 0.0000 0.0000 'International Tables Vol C Tables 4.2.6.8 and 6.1.1.4'
N N 0.0061 0.0033 'International Tables Vol C Tables 4.2.6.8 and 6.1.1.4'
O O 0.0106 0.0060 'International Tables Vol C Tables 4.2.6.8 and 6.1.1.4'
Si Si 0.0817 0.0704 'International Tables Vol C Tables 4.2.6.8 and 6.1.1.4'
P P 0.1023 0.0942 'International Tables Vol C Tables 4.2.6.8 and 6.1.1.4'

loop_
_geom_angle_atom_site_label_1
_geom_angle_atom_site_label_2
_geom_angle_atom_site_label_3
_geom_angle
_geom_angle_site_symmetry_1
_geom_angle_site_symmetry_3
_geom_angle_publ_flag
O3 Si1 C16 104.43(5) . . ?
O3 Si1 C15 111.59(5) . . ?
C16 Si1 C15 110.98(7) . . ?
O3 Si1 C17 108.14(4) . . ?
C16 Si1 C17 111.12(5) . . ?
C15 Si1 C17 110.40(6) . . ?
O6 P1 O5 113.45(5) . . ?
O6 P1 O4 114.26(4) . . ?
O5 P1 O4 104.34(4) . . ?
O6 P1 N2 113.90(4) . . ?
O5 P1 N2 105.94(5) . . ?
O4 P1 N2 103.93(4) . . ?
C1 O1 C9 105.72(8) . . ?
C13 O2 C10 104.98(6) . . ?
C11 O3 Si1 129.44(6) . . ?
C12 O4 P1 115.07(5) . . ?
C14 O5 P1 122.65(6) . . ?
C2 N1 C6 118.65(8) . . ?
C21 N2 P1 122.96(7) . . ?
C21 N2 H2A 116.2(11) . . ?
P1 N2 H2A 117.7(11) . . ?
C2 N3 C4 110.94(8) . . ?
C6 N6 H6A 119.4(11) . . ?
C6 N6 H6B 117.0(11) . . ?
H6A N6 H6B 121.4(15) . . ?
C8 N7 C5 104.08(7) . . ?
C4 N9 C8 105.38(7) . . ?
C4 N9 C10 124.28(7) . . ?
C8 N9 C10 126.54(7) . . ?
C3 C1 O1 110.41(8) . . ?
C3 C1 C8 130.09(8) . . ?
O1 C1 C8 119.49(8) . . ?
N3 C2 N1 128.91(8) . . ?
N3 C2 H2B 115.3(8) . . ?
N1 C2 H2B 115.8(8) . . ?
C1 C3 C7 106.11(9) . . ?
C1 C3 H3 127.4(10) . . ?
C7 C3 H3 126.5(10) . . ?
N3 C4 N9 127.58(7) . . ?
N3 C4 C5 126.61(8) . . ?
N9 C4 C5 105.79(7) . . ?
N7 C5 C4 111.41(7) . . ?
N7 C5 C6 131.35(8) . . ?
C4 C5 C6 117.11(8) . . ?
N6 C6 N1 120.05(8) . . ?
N6 C6 C5 122.19(8) . . ?
N1 C6 C5 117.75(8) . . ?
C9 C7 C3 106.71(10) . . ?
C9 C7 H7 119.7(13) . . ?
C3 C7 H7 133.6(13) . . ?
N7 C8 N9 113.25(7) . . ?
N7 C8 C1 122.28(7) . . ?
N9 C8 C1 124.41(7) . . ?
C7 C9 O1 111.05(9) . . ?
C7 C9 H9 136.2(11) . . ?
O1 C9 H9 112.8(11) . . ?
O2 C10 N9 106.66(7) . . ?
O2 C10 C11 107.94(6) . . ?
N9 C10 C11 116.40(7) . . ?
O2 C10 H10 109.3(8) . . ?
N9 C10 H10 108.2(7) . . ?
C11 C10 H10 108.1(7) . . ?
O3 C11 C12 111.39(6) . . ?
O3 C11 C10 106.68(6) . . ?
C12 C11 C10 100.26(6) . . ?
O3 C11 H11 113.0(8) . . ?
C12 C11 H11 112.0(8) . . ?
C10 C11 H11 112.7(8) . . ?
O4 C12 C13 110.47(7) . . ?
O4 C12 C11 115.20(7) . . ?
C13 C12 C11 101.91(6) . . ?
O4 C12 H12 110.4(8) . . ?
C13 C12 H12 109.0(8) . . ?
C11 C12 H12 109.5(8) . . ?
O2 C13 C14 114.39(7) . . ?
O2 C13 C12 102.51(6) . . ?
C14 C13 C12 109.80(7) . . ?
O2 C13 H13 110.8(8) . . ?
C14 C13 H13 108.2(8) . . ?
C12 C13 H13 111.1(8) . . ?
O5 C14 C13 104.79(7) . . ?
O5 C14 H14A 112.0(8) . . ?
C13 C14 H14A 111.4(8) . . ?
O5 C14 H14B 111.0(9) . . ?
C13 C14 H14B 113.7(9) . . ?
H14A C14 H14B 104.2(12) . . ?
Si1 C15 H15C 107.9(12) . . ?
Si1 C15 H15B 112.6(13) . . ?
H15C C15 H15B 105.3(17) . . ?
Si1 C15 H15A 107.7(15) . . ?
H15C C15 H15A 120(2) . . ?
H15B C15 H15A 103(2) . . ?
Si1 C16 H16C 110.7(12) . . ?
Si1 C16 H16B 113.0(15) . . ?
H16C C16 H16B 105.8(17) . . ?
Si1 C16 H16A 113.3(13) . . ?
H16C C16 H16A 108.0(18) . . ?
H16B C16 H16A 105.5(19) . . ?
C18 C17 C19 109.00(12) . . ?
C18 C17 C20 109.17(11) . . ?
C19 C17 C20 108.21(10) . . ?
C18 C17 Si1 110.87(8) . . ?
C19 C17 Si1 109.79(8) . . ?
C20 C17 Si1 109.75(8) . . ?
C17 C18 H18C 113.4(13) . . ?
C17 C18 H18B 110.5(12) . . ?
H18C C18 H18B 97.6(16) . . ?
C17 C18 H18A 114.9(14) . . ?
H18C C18 H18A 106.6(18) . . ?
H18B C18 H18A 112.5(18) . . ?
C17 C19 H19C 113.2(11) . . ?
C17 C19 H19B 111.8(13) . . ?
H19C C19 H19B 103.4(17) . . ?
C17 C19 H19A 112.4(14) . . ?
H19C C19 H19A 107.0(17) . . ?
H19B C19 H19A 108.5(18) . . ?
C17 C20 H20C 111.6(12) . . ?
C17 C20 H20B 113.2(13) . . ?
H20C C20 H20B 104.1(17) . . ?
C17 C20 H20A 112.1(12) . . ?
H20C C20 H20A 111.5(17) . . ?
H20B C20 H20A 103.8(18) . . ?
N2 C21 C22 114.08(10) . . ?
N2 C21 H21B 111.2(11) . . ?
C22 C21 H21B 108.4(11) . . ?
N2 C21 H21A 111.2(11) . . ?
C22 C21 H21A 106.1(10) . . ?
H21B C21 H21A 105.4(16) . . ?
C23 C22 C27 119.11(13) . . ?
C23 C22 C21 122.44(10) . . ?
C27 C22 C21 118.42(12) . . ?
C22 C23 C24 120.74(15) . . ?
C22 C23 H23 116.4(12) . . ?
C24 C23 H23 122.8(12) . . ?
C25 C24 C23 120.4(2) . . ?
C25 C24 H24 116.3(17) . . ?
C23 C24 H24 122.9(17) . . ?
C26 C25 C24 119.61(17) . . ?
C26 C25 H25 117(2) . . ?
C24 C25 H25 123(2) . . ?
C25 C26 C27 120.74(15) . . ?
C25 C26 H26 124.0(15) . . ?
C27 C26 H26 115.3(16) . . ?
C22 C27 C26 119.45(17) . . ?
C22 C27 H27 120.5(14) . . ?
C26 C27 H27 120.0(14) . . ?

loop_
_geom_bond_atom_site_label_1
_geom_bond_atom_site_label_2
_geom_bond_distance
_geom_bond_site_symmetry_2
_geom_bond_publ_flag
Si1 O3 1.6671(7) . ?
Si1 C16 1.8553(11) . ?
Si1 C15 1.8557(12) . ?
Si1 C17 1.8941(10) . ?
P1 O6 1.4716(8) . ?
P1 O5 1.5953(8) . ?
P1 O4 1.5993(7) . ?
P1 N2 1.6079(8) . ?
O1 C1 1.3698(11) . ?
O1 C9 1.3754(13) . ?
O2 C13 1.4183(10) . ?
O2 C10 1.4416(11) . ?
O3 C11 1.4111(10) . ?
O4 C12 1.4339(10) . ?
O5 C14 1.4467(11) . ?
N1 C2 1.3476(12) . ?
N1 C6 1.3508(12) . ?
N2 C21 1.4597(14) . ?
N2 H2A 0.887(17) . ?
N3 C2 1.3334(12) . ?
N3 C4 1.3453(11) . ?
N6 C6 1.3457(12) . ?
N6 H6A 0.856(18) . ?
N6 H6B 0.891(18) . ?
N7 C8 1.3167(11) . ?
N7 C5 1.3859(11) . ?
N9 C4 1.3814(11) . ?
N9 C8 1.4011(10) . ?
N9 C10 1.4467(10) . ?
C1 C3 1.3559(13) . ?
C1 C8 1.4503(12) . ?
C2 H2B 0.965(14) . ?
C3 C7 1.4289(15) . ?
C3 H3 0.979(17) . ?
C4 C5 1.3878(12) . ?
C5 C6 1.4066(12) . ?
C7 C9 1.3318(18) . ?
C7 H7 1.06(2) . ?
C9 H9 0.992(18) . ?
C10 C11 1.5677(11) . ?
C10 H10 0.930(12) . ?
C11 C12 1.5317(11) . ?
C11 H11 0.967(14) . ?
C12 C13 1.5201(12) . ?
C12 H12 0.921(13) . ?
C13 C14 1.5065(12) . ?
C13 H13 0.993(14) . ?
C14 H14A 0.952(14) . ?
C14 H14B 0.889(16) . ?
C15 H15C 1.02(2) . ?
C15 H15B 0.99(2) . ?
C15 H15A 0.85(2) . ?
C16 H16C 0.97(2) . ?
C16 H16B 0.96(2) . ?
C16 H16A 1.08(3) . ?
C17 C18 1.5336(15) . ?
C17 C19 1.5341(18) . ?
C17 C20 1.5376(16) . ?
C18 H18C 1.02(2) . ?
C18 H18B 0.99(2) . ?
C18 H18A 0.99(3) . ?
C19 H19C 0.940(19) . ?
C19 H19B 0.99(2) . ?
C19 H19A 0.98(2) . ?
C20 H20C 1.01(2) . ?
C20 H20B 0.93(2) . ?
C20 H20A 0.99(2) . ?
C21 C22 1.5040(17) . ?
C21 H21B 0.98(2) . ?
C21 H21A 1.036(19) . ?
C22 C23 1.388(2) . ?
C22 C27 1.3921(16) . ?
C23 C24 1.394(2) . ?
C23 H23 1.04(2) . ?
C24 C25 1.377(3) . ?
C24 H24 1.02(3) . ?
C25 C26 1.376(4) . ?
C25 H25 1.00(3) . ?
C26 C27 1.411(3) . ?
C26 H26 0.91(2) . ?
C27 H27 0.93(2) . ?

loop_
_cod_related_entry_id
_cod_related_entry_database
_cod_related_entry_code
1 ChemSpider 20557787
